data_4322549
loop_
_publ_author_name
'Hing W. Yim'
'Linh M. Tran'
'Eric E. Pullen'
'Daniel Rabinovich'
'Louise M. Liable-Sands'
'Thomas E. Concolino'
'Arnold L. Rheingold'

_publ_contact_author
;
     Dr. Daniel Rabinovich
     Department of Chemistry
     The University of North Carolina at Charlotte
     9201 University City Boulevard
     Charlotte, NC 28223
     USA
;
_publ_contact_author_email DRabinov@email.uncc.edu
_publ_contact_author_fax +704-547-3151
_publ_contact_author_phone +704-547-4442
_publ_section_title
;
 One-Dimensional Copper(I) Coordination Polymers Based on a Tridentate
 Thioether Ligand
;
_journal_name_full 'Inorganic Chemistry'
_journal_page_first 6234
_journal_page_last 6239
_journal_paper_doi 10.1021/ic990642r
_journal_volume 38
_journal_year 1999
_chemical_formula_sum 'C14 H36 Br3 Cu3 S6 Si2'
_chemical_formula_weight 883.32
_chemical_name_systematic
; 
 ? 
;
_space_group_IT_number 14
_symmetry_cell_setting monoclinic
_symmetry_space_group_name_Hall '-P 2ybc'
_symmetry_space_group_name_H-M 'P 1 21/c 1'
_atom_sites_solution_hydrogens geom
_atom_sites_solution_primary direct
_atom_sites_solution_secondary difmap
_audit_creation_method SHELXL
_cell_angle_alpha 90.00
_cell_angle_beta 104.475(1)
_cell_angle_gamma 90.00
_cell_formula_units_Z 4
_cell_length_a 16.3025(1)
_cell_length_b 8.1492(1)
_cell_length_c 23.6934(1)
_cell_measurement_reflns_used 456
_cell_measurement_temperature 218(2)
_cell_measurement_theta_max 33
_cell_measurement_theta_min 23
_cell_volume 3047.80(5)
_computing_structure_refinement 'SHELXL-93 (Sheldrick, 1993)'
_computing_structure_solution 'SHELXS-86 (Sheldrick, 1990)'
_diffrn_ambient_temperature 218(2)
_diffrn_measurement_device 'Siemens P4/CCD'
_diffrn_radiation_monochromator graphite
_diffrn_radiation_source 'fine-focus sealed tube'
_diffrn_radiation_type MoK\a
_diffrn_radiation_wavelength 0.71073
_diffrn_reflns_av_R_equivalents 0.0373
_diffrn_reflns_av_sigmaI/netI 0.0645
_diffrn_reflns_limit_h_max 20
_diffrn_reflns_limit_h_min -21
_diffrn_reflns_limit_k_max 7
_diffrn_reflns_limit_k_min -10
_diffrn_reflns_limit_l_max 30
_diffrn_reflns_limit_l_min -31
_diffrn_reflns_number 11489
_diffrn_reflns_theta_max 28.29
_diffrn_reflns_theta_min 1.29
_exptl_absorpt_coefficient_mu 6.501
_exptl_absorpt_correction_T_max 0.992
_exptl_absorpt_correction_T_min 0.882
_exptl_absorpt_correction_type empirical
_exptl_crystal_colour colorless
_exptl_crystal_density_diffrn 1.925
_exptl_crystal_description brick
_exptl_crystal_F_000 1744
_exptl_crystal_size_max 0.40
_exptl_crystal_size_mid 0.30
_exptl_crystal_size_min 0.30
_refine_diff_density_max 0.995
_refine_diff_density_min -0.876
_refine_diff_density_rms 0.138
_refine_ls_extinction_method none
_refine_ls_goodness_of_fit_all 0.970
_refine_ls_goodness_of_fit_obs 1.041
_refine_ls_matrix_type full
_refine_ls_number_parameters 253
_refine_ls_number_reflns 6455
_refine_ls_number_restraints 0
_refine_ls_restrained_S_all 1.135
_refine_ls_restrained_S_obs 1.041
_refine_ls_R_factor_all 0.0464
_refine_ls_R_factor_obs 0.0336
_refine_ls_shift/esd_max -0.001
_refine_ls_shift/esd_mean 0.000
_refine_ls_structure_factor_coef Fsqd
_refine_ls_weighting_details 'w=1/[\s^2^(Fo^2^)+(0.0100P)^2^+0.0000P] where P=(Fo^2^+2Fc^2^)/3'
_refine_ls_weighting_scheme calc
_refine_ls_wR_factor_all 0.0871
_refine_ls_wR_factor_obs 0.0712
_reflns_number_observed 5180
_reflns_number_total 6463
_reflns_observed_criterion >2sigma(I)
_cod_data_source_file ic990642r_2.cif
_cod_data_source_block drab01
_cod_depositor_comments
;
The following automatic conversions were performed:

'_refine_ls_weighting_scheme' value 'calc
w=1/[\s^2^(Fo^2^)+(0.0100P)^2^+0.0000P] where P=(Fo^2^+2Fc^2^)/3' was
changed to 'calc'. New tag '_refine_ls_weighting_details' was
created. The value of the new tag was set to
'w=1/[\s^2^(Fo^2^)+(0.0100P)^2^+0.0000P] where P=(Fo^2^+2Fc^2^)/3'.

Automatic conversion script
Id: cif_fix_values 3143 2015-03-26 13:38:13Z robertas 
;
_cod_original_cell_volume 3047.80(4)
_cod_database_code 4322549

loop_
_symmetry_equiv_pos_as_xyz
'x, y, z'
'-x, y+1/2, -z+1/2'
'-x, -y, -z'
'x, -y-1/2, z-1/2'

loop_
_atom_site_aniso_label
_atom_site_aniso_U_11
_atom_site_aniso_U_22
_atom_site_aniso_U_33
_atom_site_aniso_U_23
_atom_site_aniso_U_13
_atom_site_aniso_U_12
Cu1 0.0270(2) 0.0252(2) 0.0200(2) -0.0033(2) 0.0065(2) -0.0022(2)
Cu2 0.0288(2) 0.0277(3) 0.0232(3) -0.0031(2) -0.0007(2) -0.0006(2)
Cu3 0.0245(2) 0.0205(2) 0.0234(2) 0.0017(2) 0.0031(2) 0.0000(2)
Br1 0.0426(2) 0.0468(3) 0.0212(2) 0.0067(2) 0.0078(2) -0.0090(2)
Br2 0.0228(2) 0.0396(2) 0.0227(2) 0.0037(2) 0.00208(15) -0.0082(2)
Br3 0.0226(2) 0.0175(2) 0.0415(2) 0.0013(2) -0.0005(2) -0.00330(15)
S1 0.0231(4) 0.0239(5) 0.0186(4) -0.0001(4) 0.0008(4) 0.0009(4)
S2 0.0195(4) 0.0209(4) 0.0174(4) -0.0008(3) 0.0040(3) -0.0014(3)
S3 0.0211(4) 0.0214(4) 0.0183(4) -0.0013(3) 0.0039(3) -0.0017(3)
S4 0.0348(5) 0.0205(4) 0.0196(5) -0.0031(4) 0.0005(4) -0.0023(4)
S5 0.0235(4) 0.0259(5) 0.0208(5) -0.0038(4) 0.0027(4) 0.0016(4)
S6 0.0250(4) 0.0242(5) 0.0169(4) -0.0002(4) 0.0000(4) 0.0009(4)
Si1 0.0244(5) 0.0223(5) 0.0166(5) -0.0019(4) 0.0002(4) 0.0020(4)
Si2 0.0224(4) 0.0158(4) 0.0157(5) -0.0007(4) 0.0020(4) 0.0010(4)
C1 0.026(2) 0.049(3) 0.036(2) -0.001(2) -0.006(2) 0.008(2)
C2 0.023(2) 0.041(2) 0.030(2) -0.004(2) 0.010(2) -0.007(2)
C3 0.033(2) 0.032(2) 0.035(2) -0.006(2) 0.007(2) -0.014(2)
C4 0.027(2) 0.027(2) 0.023(2) -0.006(2) 0.005(2) 0.002(2)
C5 0.033(2) 0.032(2) 0.025(2) -0.007(2) 0.002(2) 0.005(2)
C6 0.025(2) 0.025(2) 0.018(2) -0.0044(15) 0.0008(15) -0.001(2)
C7 0.043(2) 0.032(2) 0.033(2) 0.005(2) 0.007(2) -0.003(2)
C8 0.059(3) 0.038(2) 0.022(2) -0.009(2) 0.005(2) -0.004(2)
C9 0.038(2) 0.031(2) 0.042(3) -0.007(2) -0.003(2) 0.012(2)
C10 0.024(2) 0.021(2) 0.018(2) -0.0003(14) 0.0033(15) -0.0023(15)
C11 0.024(2) 0.021(2) 0.016(2) -0.0017(14) 0.0047(15) -0.0018(14)
C12 0.029(2) 0.018(2) 0.015(2) -0.0017(14) -0.0005(15) -0.0010(15)
C13 0.030(2) 0.026(2) 0.028(2) 0.003(2) 0.002(2) 0.006(2)
C14 0.047(2) 0.034(2) 0.030(2) 0.011(2) 0.017(2) 0.001(2)

loop_
_atom_site_label
_atom_site_type_symbol
_atom_site_fract_x
_atom_site_fract_y
_atom_site_fract_z
_atom_site_U_iso_or_equiv
_atom_site_thermal_displace_type
_atom_site_occupancy
_atom_site_calc_flag
_atom_site_refinement_flags
_atom_site_disorder_group
Cu1 Cu 0.31492(3) 1.13465(5) 0.30531(2) 0.02395(11) Uani 1 d . .
Cu2 Cu 0.02374(3) 0.90493(6) 0.06057(2) 0.02784(11) Uani 1 d . .
Cu3 Cu 0.45682(3) 1.15888(5) 0.48035(2) 0.02334(10) Uani 1 d . .
Br1 Br 0.33532(3) 1.30424(5) 0.22615(2) 0.03693(11) Uani 1 d . .
Br2 Br 0.10760(2) 1.10975(5) 0.01488(2) 0.02898(10) Uani 1 d . .
Br3 Br 0.39133(2) 0.87955(4) 0.47423(2) 0.02869(10) Uani 1 d . .
S1 S 0.33663(5) 0.85710(11) 0.29844(4) 0.0226(2) Uani 1 d . .
S2 S 0.42141(5) 1.25090(11) 0.38592(4) 0.0194(2) Uani 1 d . .
S3 S 0.19128(5) 1.21074(10) 0.33178(4) 0.0205(2) Uani 1 d . .
S4 S 0.09135(6) 0.65309(11) 0.06977(4) 0.0261(2) Uani 1 d . .
S5 S 0.04316(5) 1.00380(11) 0.15379(4) 0.0239(2) Uani 1 d . .
S6 S 0.40164(6) 1.31005(11) 0.54408(4) 0.0229(2) Uani 1 d . .
Si1 Si 0.20263(6) 0.78155(12) 0.18444(4) 0.0220(2) Uani 1 d . .
Si2 Si 0.28513(6) 1.44350(11) 0.42591(4) 0.0184(2) Uani 1 d . .
C1 C 0.4507(2) 0.8395(6) 0.3207(2) 0.0396(10) Uani 1 d . .
H1A H 0.4703(2) 0.8663(6) 0.3618(2) 0.059 Uiso 1 calc R .
H1B H 0.4758(2) 0.9147(6) 0.2981(2) 0.059 Uiso 1 calc R .
H1C H 0.4672(2) 0.7281(6) 0.3143(2) 0.059 Uiso 1 calc R .
C2 C 0.5130(2) 1.2983(5) 0.3589(2) 0.0307(9) Uani 1 d . .
H2A H 0.5436(2) 1.1980(5) 0.3557(2) 0.046 Uiso 1 calc R .
H2B H 0.5498(2) 1.3730(5) 0.3856(2) 0.046 Uiso 1 calc R .
H2C H 0.4948(2) 1.3494(5) 0.3208(2) 0.046 Uiso 1 calc R .
C3 C 0.1219(2) 1.0360(5) 0.3303(2) 0.0334(9) Uani 1 d . .
H3A H 0.0968(2) 1.0048(5) 0.2902(2) 0.050 Uiso 1 calc R .
H3B H 0.0775(2) 1.0650(5) 0.3492(2) 0.050 Uiso 1 calc R .
H3C H 0.1544(2) 0.9447(5) 0.3508(2) 0.050 Uiso 1 calc R .
C4 C 0.3181(2) 0.8013(5) 0.2221(2) 0.0259(8) Uani 1 d . .
H4A H 0.3464(2) 0.6967(5) 0.2192(2) 0.031 Uiso 1 calc R .
H4B H 0.3436(2) 0.8848(5) 0.2021(2) 0.031 Uiso 1 calc R .
C5 C 0.1992(2) 0.6903(5) 0.1108(2) 0.0307(9) Uani 1 d . .
H5A H 0.2267(2) 0.7653(5) 0.0890(2) 0.037 Uiso 1 calc R .
H5B H 0.2307(2) 0.5867(5) 0.1160(2) 0.037 Uiso 1 calc R .
C6 C 0.1573(2) 0.9953(4) 0.1757(2) 0.0235(8) Uani 1 d . .
H6A H 0.1768(2) 1.0536(4) 0.2128(2) 0.028 Uiso 1 calc R .
H6B H 0.1798(2) 1.0534(4) 0.1466(2) 0.028 Uiso 1 calc R .
C7 C 0.1455(3) 0.6468(5) 0.2247(2) 0.0364(10) Uani 1 d . .
H7A H 0.0863(3) 0.6401(5) 0.2038(2) 0.055 Uiso 1 calc R .
H7B H 0.1499(3) 0.6917(5) 0.2633(2) 0.055 Uiso 1 calc R .
H7C H 0.1704(3) 0.5380(5) 0.2282(2) 0.055 Uiso 1 calc R .
C8 C 0.1066(3) 0.6016(5) -0.0009(2) 0.0407(10) Uani 1 d . .
H8A H 0.0521(3) 0.5782(5) -0.0275(2) 0.061 Uiso 1 calc R .
H8B H 0.1427(3) 0.5056(5) 0.0025(2) 0.061 Uiso 1 calc R .
H8C H 0.1330(3) 0.6931(5) -0.0157(2) 0.061 Uiso 1 calc R .
C9 C 0.0293(3) 1.2240(5) 0.1514(2) 0.0392(10) Uani 1 d . .
H9A H -0.0307(3) 1.2498(5) 0.1398(2) 0.059 Uiso 1 calc R .
H9B H 0.0572(3) 1.2706(5) 0.1234(2) 0.059 Uiso 1 calc R .
H9C H 0.0538(3) 1.2698(5) 0.1897(2) 0.059 Uiso 1 calc R .
C10 C 0.3750(2) 1.4518(4) 0.38846(15) 0.0213(7) Uani 1 d . .
H10A H 0.3536(2) 1.4934(4) 0.34869(15) 0.026 Uiso 1 calc R .
H10B H 0.4186(2) 1.5277(4) 0.40951(15) 0.026 Uiso 1 calc R .
C11 C 0.2282(2) 1.2413(4) 0.40950(14) 0.0202(7) Uani 1 d . .
H11A H 0.2667(2) 1.1519(4) 0.42656(14) 0.024 Uiso 1 calc R .
H11B H 0.1799(2) 1.2392(4) 0.42715(14) 0.024 Uiso 1 calc R .
C12 C 0.3302(2) 1.4686(4) 0.50645(14) 0.0220(7) Uani 1 d . .
H12A H 0.3604(2) 1.5735(4) 0.51294(14) 0.026 Uiso 1 calc R .
H12B H 0.2827(2) 1.4763(4) 0.52486(14) 0.026 Uiso 1 calc R .
C13 C 0.2088(2) 1.6107(5) 0.3984(2) 0.0290(8) Uani 1 d . .
H13A H 0.1856(2) 1.5975(5) 0.3568(2) 0.043 Uiso 1 calc R .
H13B H 0.2376(2) 1.7157(5) 0.4060(2) 0.043 Uiso 1 calc R .
H13C H 0.1633(2) 1.6067(5) 0.4180(2) 0.043 Uiso 1 calc R .
C14 C 0.3289(3) 1.1768(5) 0.5688(2) 0.0356(10) Uani 1 d . .
H14A H 0.3599(3) 1.0850(5) 0.5901(2) 0.053 Uiso 1 calc R .
H14B H 0.2864(3) 1.1362(5) 0.5354(2) 0.053 Uiso 1 calc R .
H14C H 0.3015(3) 1.2377(5) 0.5942(2) 0.053 Uiso 1 calc R .

loop_
_atom_type_symbol
_atom_type_description
_atom_type_scat_dispersion_real
_atom_type_scat_dispersion_imag
_atom_type_scat_source
C C 0.0033 0.0016 'International Tables Vol C Tables 4.2.6.8 and 6.1.1.4'
H H 0.0000 0.0000 'International Tables Vol C Tables 4.2.6.8 and 6.1.1.4'
Si Si 0.0817 0.0704 'International Tables Vol C Tables 4.2.6.8 and 6.1.1.4'
S S 0.1246 0.1234 'International Tables Vol C Tables 4.2.6.8 and 6.1.1.4'
Cu Cu 0.3201 1.2651 'International Tables Vol C Tables 4.2.6.8 and 6.1.1.4'
Br Br -0.2901 2.4595 'International Tables Vol C Tables 4.2.6.8 and 6.1.1.4'

loop_
_geom_angle_atom_site_label_1
_geom_angle_atom_site_label_2
_geom_angle_atom_site_label_3
_geom_angle
_geom_angle_site_symmetry_1
_geom_angle_site_symmetry_3
_geom_angle_publ_flag
S1 Cu1 S3 115.95(3) . . ?
S1 Cu1 Br1 116.95(3) . . ?
S3 Cu1 Br1 110.56(3) . . ?
S1 Cu1 S2 110.28(3) . . ?
S3 Cu1 S2 100.38(3) . . ?
Br1 Cu1 S2 100.20(3) . . ?
S5 Cu2 S4 105.82(4) . . ?
S5 Cu2 Br2 127.59(3) . 3_575 ?
S4 Cu2 Br2 109.74(3) . 3_575 ?
S5 Cu2 Br2 102.58(3) . . ?
S4 Cu2 Br2 109.01(3) . . ?
Br2 Cu2 Br2 100.76(2) 3_575 . ?
S2 Cu3 S6 114.92(4) . . ?
S2 Cu3 Br3 116.68(3) . 3_676 ?
S6 Cu3 Br3 107.28(3) . 3_676 ?
S2 Cu3 Br3 103.96(3) . . ?
S6 Cu3 Br3 107.10(3) . . ?
Br3 Cu3 Br3 106.12(2) 3_676 . ?
S2 Cu3 Cu3 124.94(3) . 3_676 ?
S6 Cu3 Cu3 119.45(3) . 3_676 ?
Br3 Cu3 Cu3 53.72(2) 3_676 3_676 ?
Br3 Cu3 Cu3 52.40(2) . 3_676 ?
Cu2 Br2 Cu2 79.24(2) 3_575 . ?
Cu3 Br3 Cu3 73.88(2) 3_676 . ?
C1 S1 C4 100.0(2) . . ?
C1 S1 Cu1 102.8(2) . . ?
C4 S1 Cu1 109.05(13) . . ?
C2 S2 C10 102.0(2) . . ?
C2 S2 Cu3 112.77(13) . . ?
C10 S2 Cu3 105.58(11) . . ?
C2 S2 Cu1 107.21(13) . . ?
C10 S2 Cu1 98.99(12) . . ?
Cu3 S2 Cu1 126.57(4) . . ?
C11 S3 C3 100.1(2) . . ?
C11 S3 Cu1 102.70(11) . . ?
C3 S3 Cu1 111.21(13) . . ?
C8 S4 C5 101.4(2) . . ?
C8 S4 Cu2 107.0(2) . . ?
C5 S4 Cu2 106.14(13) . . ?
C6 S5 C9 99.2(2) . . ?
C6 S5 Cu2 98.46(11) . . ?
C9 S5 Cu2 109.38(15) . . ?
C14 S6 C12 101.2(2) . . ?
C14 S6 Cu3 106.64(14) . . ?
C12 S6 Cu3 111.53(11) . . ?
C7 Si1 C4 112.3(2) . . ?
C7 Si1 C6 111.8(2) . . ?
C4 Si1 C6 107.0(2) . . ?
C7 Si1 C5 109.9(2) . . ?
C4 Si1 C5 105.6(2) . . ?
C6 Si1 C5 110.1(2) . . ?
C13 Si2 C12 109.6(2) . . ?
C13 Si2 C11 108.6(2) . . ?
C12 Si2 C11 110.64(15) . . ?
C13 Si2 C10 109.8(2) . . ?
C12 Si2 C10 108.7(2) . . ?
C11 Si2 C10 109.47(15) . . ?
S1 C4 Si1 113.1(2) . . ?
S4 C5 Si1 111.4(2) . . ?
S5 C6 Si1 114.6(2) . . ?
S2 C10 Si2 111.2(2) . . ?
S3 C11 Si2 110.6(2) . . ?
S6 C12 Si2 117.5(2) . . ?

loop_
_geom_bond_atom_site_label_1
_geom_bond_atom_site_label_2
_geom_bond_distance
_geom_bond_site_symmetry_2
_geom_bond_publ_flag
Cu1 S1 2.3014(10) . ?
Cu1 S3 2.3393(9) . ?
Cu1 Br1 2.4188(6) . ?
Cu1 S2 2.4292(10) . ?
Cu2 S5 2.2974(10) . ?
Cu2 S4 2.3138(10) . ?
Cu2 Br2 2.4252(6) 3_575 ?
Cu2 Br2 2.5626(6) . ?
Cu3 S2 2.2925(9) . ?
Cu3 S6 2.2991(9) . ?
Cu3 Br3 2.4603(6) 3_676 ?
Cu3 Br3 2.5031(6) . ?
Cu3 Cu3 2.9832(9) 3_676 ?
Br2 Cu2 2.4252(6) 3_575 ?
Br3 Cu3 2.4603(6) 3_676 ?
S1 C1 1.807(4) . ?
S1 C4 1.815(4) . ?
S2 C2 1.808(3) . ?
S2 C10 1.811(4) . ?
S3 C11 1.806(3) . ?
S3 C3 1.813(4) . ?
S4 C8 1.802(4) . ?
S4 C5 1.809(4) . ?
S5 C6 1.804(3) . ?
S5 C9 1.808(4) . ?
S6 C14 1.810(4) . ?
S6 C12 1.817(4) . ?
Si1 C7 1.851(4) . ?
Si1 C4 1.879(4) . ?
Si1 C6 1.883(4) . ?
Si1 C5 1.884(4) . ?
Si2 C13 1.850(4) . ?
Si2 C12 1.877(3) . ?
Si2 C11 1.883(3) . ?
Si2 C10 1.894(3) . ?
